data_8104180
loop_
_publ_author_name
'Reiss, G.J.'

_publ_section_title
;
 A reinvestigation of Wilm's salt, (N H4)4 (Rh Cl6) N O3 - structure,
 spectrocopy and thermal analysis
;
_journal_name_full 'Zeitschrift fuer Kristallographie (149,1979-)'
_journal_page_first 550
_journal_page_last 556
_journal_volume 217
_journal_year 2002
_chemical_formula_sum 'Cl6 H16 N5 O3 Rh'
_chemical_name_systematic '(N H4)4 (Rh Cl6) (N O3)'
_space_group_IT_number 155
_symmetry_space_group_name_Hall 'R 3 2"'
_symmetry_space_group_name_H-M 'R 3 2 :H'
_cell_angle_alpha 90
_cell_angle_beta 90
_cell_angle_gamma 120
_cell_formula_units_Z 3
_cell_length_a 6.9514
_cell_length_b 6.9514
_cell_length_c 24.7739
_cell_volume 1036.739
_citation_journal_id_ASTM ZEKRDZ
_cod_data_source_file Reiss_ZEKRDZ_2002_196.cif
_cod_data_source_block H16Cl6N5O3Rh1
_cod_original_formula_sum 'H16 Cl6 N5 O3 Rh1'
_cod_database_code 8104180

loop_
_symmetry_equiv_pos_as_xyz
x,y,z
-y,x-y,z
-x+y,-x,z
y,x,-z
-x,-x+y,-z
x-y,-y,-z
x+2/3,y+1/3,z+1/3
-y+2/3,x-y+1/3,z+1/3
-x+y+2/3,-x+1/3,z+1/3
y+2/3,x+1/3,-z+1/3
-x+2/3,-x+y+1/3,-z+1/3
x-y+2/3,-y+1/3,-z+1/3
x+1/3,y+2/3,z+2/3
-y+1/3,x-y+2/3,z+2/3
-x+y+1/3,-x+2/3,z+2/3
y+1/3,x+2/3,-z+2/3
-x+1/3,-x+y+2/3,-z+2/3
x-y+1/3,-y+2/3,-z+2/3

loop_
_atom_site_label
_atom_site_type_symbol
_atom_site_fract_x
_atom_site_fract_y
_atom_site_fract_z
_atom_site_occupancy
_atom_site_U_iso_or_equiv
H1 H+1 0.3333 0.6667 0.0072 1 0.0
Rh1 Rh+3 0 0 0 1 0.0
O1 O-2 -0.1757 0 0.5 1 0.0
H3 H+1 0 0 0.1326 1 0.0
H4 H+1 0.1012 -0.034 0.1812 1 0.0
H2 H+1 0.3344 0.79 0.0551 1 0.0
N1 N+5 0 0 0.5 1 0.0
N2 N-3 0.3333 0.6667 0.04348 1 0.0
N3 N-3 0 0 0.16892 1 0.0
Cl1 Cl-1 -0.1563 0.1573 0.056407 1 0.0
